data_7160192
loop_
_publ_author_name
'Yu, Xiao'
'Hao, Liqiang'
'Liu, xian'
'Jin, Shengkui'
'Li, Yangchen'
'Liu, Yiping'
'Ji, Yafei'

_publ_section_title
;
 Electrochemical one-pot cascade synthesis of
 thio(seleno)cyanato-substituted thiazolidine-2-imines without external
 electrolyte
;
_journal_name_full 'Organic &amp; Biomolecular Chemistry'
_journal_paper_doi 10.1039/D4OB01626B
_journal_year 2024
_chemical_absolute_configuration ad
_chemical_formula_moiety 'C13 H13 N3 O S Se'
_chemical_formula_sum 'C13 H13 N3 O S Se'
_chemical_formula_weight 338.28
_space_group_crystal_system orthorhombic
_space_group_IT_number 33
_space_group_name_Hall 'P 2c -2n'
_space_group_name_H-M_alt 'P n a 21'
_atom_sites_solution_hydrogens geom
_atom_sites_solution_primary dual
_audit_creation_date 2024-10-22
_audit_creation_method
;
Olex2 1.5
(compiled 2024.02.16 svn.r378c4104 for OlexSys, GUI svn.r6928)
;
_audit_update_record
;
2024-10-23 deposited with the CCDC.	2024-10-30 downloaded from the CCDC.
;
_cell_angle_alpha 90
_cell_angle_beta 90
_cell_angle_gamma 90
_cell_formula_units_Z 4
_cell_length_a 23.722(3)
_cell_length_b 7.1939(8)
_cell_length_c 8.2904(8)
_cell_measurement_reflns_used 860
_cell_measurement_temperature 297.00
_cell_measurement_theta_max 50.783
_cell_measurement_theta_min 3.731
_cell_volume 1414.8(3)
_computing_cell_refinement 'SAINT V8.40B (?, 2016)'
_computing_data_reduction 'SAINT V8.40B (?, 2016)'
_computing_molecular_graphics 'Olex2 1.5 (Dolomanov et al., 2009)'
_computing_publication_material 'Olex2 1.5 (Dolomanov et al., 2009)'
_computing_structure_refinement 'SHELXL 2018/3 (Sheldrick, 2015)'
_computing_structure_solution 'SHELXT 2018/2 (Sheldrick, 2018)'
_diffrn_ambient_temperature 297.00
_diffrn_detector 'CCD area detector'
_diffrn_detector_area_resol_mean 5.6
_diffrn_detector_type 'Bruker SMART CCD 6000 area detector'
_diffrn_measured_fraction_theta_full 0.993
_diffrn_measured_fraction_theta_max 0.993
_diffrn_measurement_device 'three-circle diffractometer'
_diffrn_measurement_device_type 'Bruker SMART CCD 6000'
_diffrn_measurement_method '\w scans'
_diffrn_radiation_monochromator graphite
_diffrn_radiation_probe x-ray
_diffrn_radiation_type CuK\a
_diffrn_radiation_wavelength 1.54178
_diffrn_reflns_av_R_equivalents 0.0650
_diffrn_reflns_av_unetI/netI 0.0506
_diffrn_reflns_Laue_measured_fraction_full 0.993
_diffrn_reflns_Laue_measured_fraction_max 0.993
_diffrn_reflns_limit_h_max 28
_diffrn_reflns_limit_h_min -28
_diffrn_reflns_limit_k_max 8
_diffrn_reflns_limit_k_min -8
_diffrn_reflns_limit_l_max 9
_diffrn_reflns_limit_l_min -9
_diffrn_reflns_number 28958
_diffrn_reflns_point_group_measured_fraction_full 0.970
_diffrn_reflns_point_group_measured_fraction_max 0.968
_diffrn_reflns_theta_full 67.679
_diffrn_reflns_theta_max 68.239
_diffrn_reflns_theta_min 3.727
_diffrn_source 'sealed X-ray tube'
_diffrn_source_current 1.2
_diffrn_source_power 0.06
_diffrn_source_target Mo
_diffrn_source_voltage 50.0
_exptl_absorpt_coefficient_mu 4.939
_exptl_absorpt_correction_T_max 0.7536
_exptl_absorpt_correction_T_min 0.4839
_exptl_absorpt_correction_type multi-scan
_exptl_absorpt_process_details
;
SADABS-2016/2 (Bruker,2016/2) was used for absorption correction.
wR2(int) was 0.1741 before and 0.1027 after correction.
The Ratio of minimum to maximum transmission is 0.6421.
The \l/2 correction factor is Not present.
;
_exptl_crystal_colour yellow
_exptl_crystal_colour_primary yellow
_exptl_crystal_density_diffrn 1.588
_exptl_crystal_description plate
_exptl_crystal_F_000 680
_exptl_crystal_size_max 0.41
_exptl_crystal_size_mid 0.28
_exptl_crystal_size_min 0.18
_refine_diff_density_max 0.335
_refine_diff_density_min -0.780
_refine_diff_density_rms 0.104
_refine_ls_abs_structure_details
;
 Flack x determined using 1006 quotients [(I+)-(I-)]/[(I+)+(I-)]
 (Parsons, Flack and Wagner, Acta Cryst. B69 (2013) 249-259).
;
_refine_ls_abs_structure_Flack 0.201(12)
_refine_ls_extinction_method none
_refine_ls_goodness_of_fit_ref 1.108
_refine_ls_hydrogen_treatment constr
_refine_ls_matrix_type full
_refine_ls_number_parameters 173
_refine_ls_number_reflns 2492
_refine_ls_number_restraints 1
_refine_ls_restrained_S_all 1.108
_refine_ls_R_factor_all 0.0351
_refine_ls_R_factor_gt 0.0314
_refine_ls_shift/su_max 0.000
_refine_ls_shift/su_mean 0.000
_refine_ls_structure_factor_coef Fsqd
_refine_ls_weighting_details 'w=1/[\s^2^(Fo^2^)+(0.0515P)^2^+0.2714P] where P=(Fo^2^+2Fc^2^)/3'
_refine_ls_weighting_scheme calc
_refine_ls_wR_factor_gt 0.0804
_refine_ls_wR_factor_ref 0.0810
_reflns_Friedel_coverage 0.812
_reflns_Friedel_fraction_full 0.942
_reflns_Friedel_fraction_max 0.938
_reflns_number_gt 2421
_reflns_number_total 2492
_reflns_threshold_expression 'I > 2\s(I)'
_cod_data_source_file d4ob01626b2.cif
_cod_data_source_block yx_1_0ma_a
_cod_database_code 7160192
_shelx_shelxl_version_number 2018/3
_shelx_space_group_comment
;
The symmetry employed for this shelxl refinement is uniquely defined
by the following loop, which should always be used as a source of
symmetry information in preference to the above space-group names.
They are only intended as comments.
;
_shelx_estimated_absorpt_t_max 0.470
_shelx_estimated_absorpt_t_min 0.237
_olex2_refinement_description
;
1. Fixed Uiso
 At 1.2 times of:
  All C(H) groups, All C(H,H) groups
 At 1.5 times of:
  All C(H,H,H) groups
2.a Ternary CH refined with riding coordinates:
 C00D(H00F)
2.b Secondary CH2 refined with riding coordinates:
 C009(H00A,H00B), C00A(H00C,H00D)
2.c Aromatic/amide H refined with riding coordinates:
 C007(H007), C00B(H00E), C00E(H00G), C00H(H00K), C00I(H00L)
2.d Idealised Me refined as rotating group:
 C00G(H00H,H00I,H00J)
;
_olex2_submission_special_instructions 'No special instructions were received'

loop_
_space_group_symop_operation_xyz
'x, y, z'
'-x, -y, z+1/2'
'x+1/2, -y+1/2, z'
'-x+1/2, y+1/2, z+1/2'

loop_
_atom_site_label
_atom_site_type_symbol
_atom_site_fract_x
_atom_site_fract_y
_atom_site_fract_z
_atom_site_U_iso_or_equiv
_atom_site_adp_type
_atom_site_occupancy
_atom_site_site_symmetry_order
_atom_site_calc_flag
_atom_site_refinement_flags_posn
_atom_site_refinement_flags_adp
_atom_site_refinement_flags_occupancy
_atom_site_disorder_assembly
_atom_site_disorder_group
Se01 Se 0.57414(2) 0.59978(6) 0.05932(7) 0.04604(18) Uani 1 1 d . . . . .
S002 S 0.42920(4) 0.96734(14) 0.22869(13) 0.0394(2) Uani 1 1 d . . . . .
N003 N 0.35231(13) 0.7632(5) 0.4049(4) 0.0396(7) Uani 1 1 d . . . . .
N004 N 0.39199(14) 0.6367(5) 0.1754(4) 0.0400(7) Uani 1 1 d . . . . .
C005 C 0.38608(15) 0.7760(5) 0.2797(5) 0.0348(8) Uani 1 1 d . . . . .
O006 O 0.36847(15) 1.0681(5) 0.4778(5) 0.0543(8) Uani 1 1 d . . . . .
C007 C 0.29831(17) 0.7034(7) 0.7008(6) 0.0484(10) Uani 1 1 d . . . . .
H007 H 0.298482 0.610026 0.623178 0.058 Uiso 1 1 calc R U . . .
C008 C 0.32291(16) 0.8731(6) 0.6669(6) 0.0407(9) Uani 1 1 d . . . . .
C009 C 0.42822(16) 0.6731(7) 0.0375(5) 0.0447(10) Uani 1 1 d . . . . .
H00A H 0.406020 0.715060 -0.053743 0.054 Uiso 1 1 calc R U . . .
H00B H 0.448302 0.561153 0.006607 0.054 Uiso 1 1 calc R U . . .
C00A C 0.52097(17) 0.7560(6) 0.1817(5) 0.0410(8) Uani 1 1 d . . . . .
H00C H 0.508249 0.686325 0.275028 0.049 Uiso 1 1 calc R U . . .
H00D H 0.541160 0.864143 0.221147 0.049 Uiso 1 1 calc R U . . .
C00B C 0.32270(19) 1.0106(7) 0.7849(7) 0.0548(11) Uani 1 1 d . . . . .
H00E H 0.338848 1.125736 0.763252 0.066 Uiso 1 1 calc R U . . .
C00C C 0.35005(17) 0.9114(5) 0.5080(5) 0.0378(9) Uani 1 1 d . . . . .
C00D C 0.46932(17) 0.8227(5) 0.0890(5) 0.0404(9) Uani 1 1 d . . . . .
H00F H 0.481000 0.896257 -0.004678 0.048 Uiso 1 1 calc R U . . .
C00E C 0.2986(2) 0.9773(9) 0.9340(6) 0.0671(15) Uani 1 1 d . . . . .
H00G H 0.299490 1.068598 1.013370 0.080 Uiso 1 1 calc R U . . .
N00F N 0.5232(2) 0.2352(6) 0.1449(6) 0.0659(12) Uani 1 1 d . . . . .
C00G C 0.3579(2) 0.4671(6) 0.1804(6) 0.0522(11) Uani 1 1 d . . . . .
H00H H 0.329639 0.478837 0.262577 0.078 Uiso 1 1 calc R U . . .
H00I H 0.381735 0.362756 0.204350 0.078 Uiso 1 1 calc R U . . .
H00J H 0.340125 0.448599 0.077730 0.078 Uiso 1 1 calc R U . . .
C00H C 0.2733(2) 0.6710(8) 0.8499(6) 0.0624(13) Uani 1 1 d . . . . .
H00K H 0.256589 0.556773 0.871775 0.075 Uiso 1 1 calc R U . . .
C00I C 0.2734(2) 0.8086(10) 0.9645(6) 0.0686(15) Uani 1 1 d . . . . .
H00L H 0.256346 0.787684 1.063781 0.082 Uiso 1 1 calc R U . . .
C00J C 0.54156(18) 0.3759(6) 0.1134(5) 0.0448(10) Uani 1 1 d . . . . .

loop_
_atom_site_aniso_label
_atom_site_aniso_U_11
_atom_site_aniso_U_22
_atom_site_aniso_U_33
_atom_site_aniso_U_23
_atom_site_aniso_U_13
_atom_site_aniso_U_12
Se01 0.0474(3) 0.0350(3) 0.0557(3) 0.0006(2) 0.0132(2) -0.00123(15)
S002 0.0445(5) 0.0281(5) 0.0456(5) 0.0001(5) 0.0054(4) -0.0005(3)
N003 0.0414(16) 0.0372(17) 0.0403(16) -0.0022(15) -0.0022(15) -0.0046(12)
N004 0.0468(17) 0.0317(16) 0.0415(17) -0.0055(15) -0.0028(14) -0.0045(14)
C005 0.0381(18) 0.0307(18) 0.0356(18) -0.0009(16) -0.0029(14) 0.0018(14)
O006 0.0655(19) 0.0368(16) 0.0605(19) -0.0088(14) 0.0137(17) -0.0056(14)
C007 0.042(2) 0.057(3) 0.046(2) -0.003(2) 0.0023(18) -0.0026(18)
C008 0.0295(17) 0.051(2) 0.042(2) -0.0050(18) 0.0018(16) 0.0003(16)
C009 0.051(2) 0.048(2) 0.034(2) -0.005(2) -0.0011(16) 0.0047(16)
C00A 0.0444(18) 0.0352(19) 0.043(2) -0.0055(16) 0.0038(17) -0.0017(16)
C00B 0.047(2) 0.059(3) 0.058(3) -0.013(2) 0.010(2) -0.002(2)
C00C 0.0333(17) 0.035(2) 0.045(2) -0.0023(15) -0.0017(15) -0.0005(14)
C00D 0.051(2) 0.0369(18) 0.033(2) 0.0045(16) 0.0050(16) 0.0026(16)
C00E 0.064(3) 0.079(4) 0.059(4) -0.019(3) 0.014(2) 0.007(3)
N00F 0.076(3) 0.042(2) 0.079(3) 0.003(2) 0.018(2) -0.016(2)
C00G 0.069(3) 0.032(2) 0.055(3) -0.0036(19) -0.009(2) -0.0134(19)
C00H 0.053(2) 0.069(3) 0.065(3) 0.008(3) 0.014(2) -0.006(2)
C00I 0.057(3) 0.097(5) 0.052(3) 0.001(3) 0.018(2) 0.012(3)
C00J 0.048(2) 0.040(2) 0.046(2) -0.0043(18) 0.0065(18) 0.0003(18)

loop_
_atom_type_symbol
_atom_type_description
_atom_type_scat_dispersion_real
_atom_type_scat_dispersion_imag
_atom_type_scat_source
C C 0.0181 0.0091 'International Tables Vol C Tables 4.2.6.8 and 6.1.1.4'
H H 0.0000 0.0000 'International Tables Vol C Tables 4.2.6.8 and 6.1.1.4'
N N 0.0311 0.0180 'International Tables Vol C Tables 4.2.6.8 and 6.1.1.4'
O O 0.0492 0.0322 'International Tables Vol C Tables 4.2.6.8 and 6.1.1.4'
S S 0.3331 0.5567 'International Tables Vol C Tables 4.2.6.8 and 6.1.1.4'
Se Se -0.7943 1.1372 'International Tables Vol C Tables 4.2.6.8 and 6.1.1.4'

loop_
_geom_angle_atom_site_label_1
_geom_angle_atom_site_label_2
_geom_angle_atom_site_label_3
_geom_angle
_geom_angle_site_symmetry_1
_geom_angle_site_symmetry_3
_geom_angle_publ_flag
C00J Se01 C00A 96.03(18) . . ?
C005 S002 C00D 90.55(18) . . ?
C005 N003 C00C 117.6(3) . . ?
C005 N004 C009 115.9(3) . . ?
C005 N004 C00G 123.4(4) . . ?
C009 N004 C00G 119.9(4) . . ?
N003 C005 S002 126.6(3) . . ?
N003 C005 N004 121.6(3) . . ?
N004 C005 S002 111.7(3) . . ?
C008 C007 H007 119.7 . . ?
C008 C007 C00H 120.6(5) . . ?
C00H C007 H007 119.7 . . ?
C007 C008 C00B 118.9(4) . . ?
C007 C008 C00C 121.7(4) . . ?
C00B C008 C00C 119.4(4) . . ?
N004 C009 H00A 110.4 . . ?
N004 C009 H00B 110.4 . . ?
N004 C009 C00D 106.7(3) . . ?
H00A C009 H00B 108.6 . . ?
C00D C009 H00A 110.4 . . ?
C00D C009 H00B 110.4 . . ?
Se01 C00A H00C 108.3 . . ?
Se01 C00A H00D 108.3 . . ?
H00C C00A H00D 107.4 . . ?
C00D C00A Se01 115.7(3) . . ?
C00D C00A H00C 108.3 . . ?
C00D C00A H00D 108.3 . . ?
C008 C00B H00E 119.8 . . ?
C00E C00B C008 120.5(5) . . ?
C00E C00B H00E 119.8 . . ?
N003 C00C C008 115.2(3) . . ?
O006 C00C N003 124.8(4) . . ?
O006 C00C C008 120.0(4) . . ?
S002 C00D H00F 110.0 . . ?
C009 C00D S002 104.4(3) . . ?
C009 C00D C00A 115.9(3) . . ?
C009 C00D H00F 110.0 . . ?
C00A C00D S002 106.2(3) . . ?
C00A C00D H00F 110.0 . . ?
C00B C00E H00G 120.1 . . ?
C00I C00E C00B 119.8(5) . . ?
C00I C00E H00G 120.1 . . ?
N004 C00G H00H 109.5 . . ?
N004 C00G H00I 109.5 . . ?
N004 C00G H00J 109.5 . . ?
H00H C00G H00I 109.5 . . ?
H00H C00G H00J 109.5 . . ?
H00I C00G H00J 109.5 . . ?
C007 C00H H00K 120.2 . . ?
C00I C00H C007 119.6(5) . . ?
C00I C00H H00K 120.2 . . ?
C00E C00I H00L 119.7 . . ?
C00H C00I C00E 120.7(5) . . ?
C00H C00I H00L 119.7 . . ?
N00F C00J Se01 177.6(4) . . ?

loop_
_geom_bond_atom_site_label_1
_geom_bond_atom_site_label_2
_geom_bond_distance
_geom_bond_site_symmetry_2
_geom_bond_publ_flag
Se01 C00A 1.971(4) . ?
Se01 C00J 1.842(4) . ?
S002 C005 1.766(4) . ?
S002 C00D 1.825(4) . ?
N003 C005 1.314(5) . ?
N003 C00C 1.367(5) . ?
N004 C005 1.331(5) . ?
N004 C009 1.454(6) . ?
N004 C00G 1.463(5) . ?
O006 C00C 1.235(5) . ?
C007 H007 0.9300 . ?
C007 C008 1.382(6) . ?
C007 C00H 1.391(7) . ?
C008 C00B 1.391(7) . ?
C008 C00C 1.492(6) . ?
C009 H00A 0.9700 . ?
C009 H00B 0.9700 . ?
C009 C00D 1.514(6) . ?
C00A H00C 0.9700 . ?
C00A H00D 0.9700 . ?
C00A C00D 1.524(6) . ?
C00B H00E 0.9300 . ?
C00B C00E 1.382(7) . ?
C00D H00F 0.9800 . ?
C00E H00G 0.9300 . ?
C00E C00I 1.376(9) . ?
N00F C00J 1.132(6) . ?
C00G H00H 0.9600 . ?
C00G H00I 0.9600 . ?
C00G H00J 0.9600 . ?
C00H H00K 0.9300 . ?
C00H C00I 1.372(8) . ?
C00I H00L 0.9300 . ?

loop_
_geom_torsion_atom_site_label_1
_geom_torsion_atom_site_label_2
_geom_torsion_atom_site_label_3
_geom_torsion_atom_site_label_4
_geom_torsion
_geom_torsion_site_symmetry_1
_geom_torsion_site_symmetry_2
_geom_torsion_site_symmetry_3
_geom_torsion_site_symmetry_4
_geom_torsion_publ_flag
Se01 C00A C00D S002 -178.5(2) . . . . ?
Se01 C00A C00D C009 66.1(4) . . . . ?
N004 C009 C00D S002 -33.3(4) . . . . ?
N004 C009 C00D C00A 83.1(4) . . . . ?
C005 S002 C00D C009 27.1(3) . . . . ?
C005 S002 C00D C00A -95.8(3) . . . . ?
C005 N003 C00C O006 14.6(6) . . . . ?
C005 N003 C00C C008 -165.4(3) . . . . ?
C005 N004 C009 C00D 25.7(5) . . . . ?
C007 C008 C00B C00E 0.5(7) . . . . ?
C007 C008 C00C N003 -4.6(5) . . . . ?
C007 C008 C00C O006 175.4(4) . . . . ?
C007 C00H C00I C00E -0.8(8) . . . . ?
C008 C007 C00H C00I -0.4(7) . . . . ?
C008 C00B C00E C00I -1.7(8) . . . . ?
C009 N004 C005 S002 -4.4(4) . . . . ?
C009 N004 C005 N003 176.7(4) . . . . ?
C00B C008 C00C N003 174.8(4) . . . . ?
C00B C008 C00C O006 -5.2(6) . . . . ?
C00B C00E C00I C00H 1.8(8) . . . . ?
C00C N003 C005 S002 -0.5(5) . . . . ?
C00C N003 C005 N004 178.3(4) . . . . ?
C00C C008 C00B C00E -178.9(4) . . . . ?
C00D S002 C005 N003 164.5(4) . . . . ?
C00D S002 C005 N004 -14.3(3) . . . . ?
C00G N004 C005 S002 -174.7(3) . . . . ?
C00G N004 C005 N003 6.4(6) . . . . ?
C00G N004 C009 C00D -163.7(4) . . . . ?
C00H C007 C008 C00B 0.5(7) . . . . ?
C00H C007 C008 C00C 180.0(4) . . . . ?
